data_7246484
loop_
_publ_author_name
'Zou, Huiqi'
'Li, Rongyun'
'Ding, Li'
'Lu, Jing'
'Tian, Haiquan'
'Yan, Hui'
'Liu, Houting'
'Wang, Suna'
'Li, Yunwu'

_publ_section_title
;
 Three isostructural MOFs based on different metal cations: proton
 conductivities and SC--SC transformation leading to magnetic changes
;
_journal_issue 18
_journal_name_full CrystEngComm
_journal_page_first 2755
_journal_page_last 2766
_journal_paper_doi 10.1039/D3CE00046J
_journal_volume 25
_journal_year 2023
_chemical_formula_sum 'C10 H13 Co O8'
_chemical_formula_weight 320.13
_space_group_crystal_system triclinic
_space_group_IT_number 2
_space_group_name_Hall '-P 1'
_space_group_name_H-M_alt 'P -1'
_atom_sites_solution_hydrogens mixed
_audit_creation_method SHELXL-2018/3
_cell_angle_alpha 68.312(16)
_cell_angle_beta 81.997(18)
_cell_angle_gamma 87.309(16)
_cell_formula_units_Z 2
_cell_length_a 7.8186(19)
_cell_length_b 8.4237(14)
_cell_length_c 9.8767(17)
_cell_measurement_reflns_used 775
_cell_measurement_temperature 293(2)
_cell_measurement_theta_max 69.9270
_cell_measurement_theta_min 4.8580
_cell_volume 598.6(2)
_computing_structure_refinement 'SHELXL-2018/3 (Sheldrick, 2018)'
_diffrn_ambient_temperature 293(2)
_diffrn_measured_fraction_theta_full 0.987
_diffrn_measured_fraction_theta_max 0.987
_diffrn_measurement_device_type 'Xcalibur, Eos, Gemini'
_diffrn_radiation_type CuK\a
_diffrn_radiation_wavelength 1.54184
_diffrn_reflns_av_R_equivalents 0.0505
_diffrn_reflns_av_unetI/netI 0.0965
_diffrn_reflns_Laue_measured_fraction_full 0.987
_diffrn_reflns_Laue_measured_fraction_max 0.987
_diffrn_reflns_limit_h_max 6
_diffrn_reflns_limit_h_min -9
_diffrn_reflns_limit_k_max 9
_diffrn_reflns_limit_k_min -10
_diffrn_reflns_limit_l_max 11
_diffrn_reflns_limit_l_min -11
_diffrn_reflns_number 3443
_diffrn_reflns_point_group_measured_fraction_full 0.987
_diffrn_reflns_point_group_measured_fraction_max 0.987
_diffrn_reflns_theta_full 67.243
_diffrn_reflns_theta_max 67.243
_diffrn_reflns_theta_min 4.861
_exptl_absorpt_coefficient_mu 11.607
_exptl_absorpt_correction_T_max 1.00000
_exptl_absorpt_correction_T_min 0.16788
_exptl_absorpt_correction_type multi-scan
_exptl_crystal_colour violet
_exptl_crystal_density_diffrn 1.765
_exptl_crystal_description block
_exptl_crystal_F_000 324
_exptl_crystal_size_max 0.120
_exptl_crystal_size_mid 0.110
_exptl_crystal_size_min 0.110
_refine_diff_density_max 0.772
_refine_diff_density_min -0.865
_refine_diff_density_rms 0.116
_refine_ls_extinction_method none
_refine_ls_goodness_of_fit_ref 0.962
_refine_ls_hydrogen_treatment constr
_refine_ls_matrix_type full
_refine_ls_number_parameters 172
_refine_ls_number_reflns 2119
_refine_ls_number_restraints 0
_refine_ls_restrained_S_all 0.962
_refine_ls_R_factor_all 0.1100
_refine_ls_R_factor_gt 0.0696
_refine_ls_shift/su_max 0.000
_refine_ls_shift/su_mean 0.000
_refine_ls_structure_factor_coef Fsqd
_refine_ls_weighting_details 'w=1/[\s^2^(Fo^2^)+(0.1044P)^2^] where P=(Fo^2^+2Fc^2^)/3'
_refine_ls_weighting_scheme calc
_refine_ls_wR_factor_gt 0.1690
_refine_ls_wR_factor_ref 0.1955
_reflns_Friedel_coverage 0.000
_reflns_number_gt 1312
_reflns_number_total 2119
_reflns_threshold_expression 'I > 2\s(I)'
_cod_data_source_file d3ce00046j2.cif
_cod_data_source_block exp_9019
_cod_depositor_comments 'Adding full bibliography for 7246482--7246485.cif.'
_cod_database_code 7246484
_shelx_shelxl_version_number 2018/3
_shelx_space_group_comment
;
The symmetry employed for this shelxl refinement is uniquely defined
by the following loop, which should always be used as a source of
symmetry information in preference to the above space-group names.
They are only intended as comments.
;
_shelx_estimated_absorpt_t_min 0.336
_shelx_estimated_absorpt_t_max 0.362

loop_
_space_group_symop_operation_xyz
'x, y, z'
'-x, -y, -z'

loop_
_atom_site_label
_atom_site_type_symbol
_atom_site_fract_x
_atom_site_fract_y
_atom_site_fract_z
_atom_site_U_iso_or_equiv
_atom_site_adp_type
_atom_site_occupancy
_atom_site_site_symmetry_order
_atom_site_calc_flag
_atom_site_refinement_flags_posn
_atom_site_refinement_flags_adp
_atom_site_refinement_flags_occupancy
_atom_site_disorder_assembly
_atom_site_disorder_group
Co1 Co 0.52816(16) 1.15912(13) 0.11461(10) 0.0402(4) Uani 1 1 d . . . . .
O1 O 0.7480(7) 0.9810(6) 0.1436(5) 0.0519(14) Uani 1 1 d . . . . .
H1C H 0.794128 0.980844 0.060474 0.062 Uiso 1 1 d R U . . .
H1B H 0.709728 0.881914 0.198165 0.062 Uiso 1 1 d R U . . .
O2 O 0.3158(7) 1.3253(6) 0.0867(6) 0.0552(14) Uani 1 1 d . . . . .
H2B H 0.371977 1.418890 0.049741 0.066 Uiso 1 1 d R U . . .
H2A H 0.220097 1.363040 0.056041 0.066 Uiso 1 1 d R U . . .
O3 O 0.3606(7) 0.9690(6) 0.1545(5) 0.0454(13) Uani 1 1 d . . . . .
O4 O 0.3835(8) 0.7373(6) 0.1003(5) 0.0541(16) Uani 1 1 d . . . . .
O5 O 0.4542(7) 0.8531(6) 0.6759(4) 0.0419(12) Uani 1 1 d . . . . .
O6 O 0.3232(7) 0.6346(6) 0.8516(5) 0.0478(13) Uani 1 1 d . . . . .
O7 O 0.1687(6) 0.2633(5) 0.5838(5) 0.0429(12) Uani 1 1 d . . . . .
O8 O 1.0163(9) 0.2426(11) 0.0123(9) 0.110(3) Uani 1 1 d . . . . .
H8C H 0.927739 0.279724 0.051681 0.132 Uiso 1 1 d R U . . .
H8B H 1.011049 0.134504 0.039761 0.132 Uiso 1 1 d R U . . .
C1 C 0.3584(9) 0.8114(8) 0.1905(7) 0.0376(17) Uani 1 1 d . . . . .
C2 C 0.3230(9) 0.6980(8) 0.3483(7) 0.0331(15) Uani 1 1 d . . . . .
C3 C 0.3575(9) 0.7574(8) 0.4558(6) 0.0338(15) Uani 1 1 d . . . . .
H3 H 0.399755 0.867573 0.429393 0.041 Uiso 1 1 calc R U . . .
C4 C 0.2614(9) 0.5321(8) 0.3882(7) 0.0376(16) Uani 1 1 d . . . . .
H4 H 0.242020 0.491424 0.315936 0.045 Uiso 1 1 calc R U . . .
C5 C 0.2292(9) 0.4279(7) 0.5348(7) 0.0344(15) Uani 1 1 d . . . . .
C6 C 0.2627(9) 0.4886(8) 0.6420(6) 0.0362(16) Uani 1 1 d . . . . .
H6 H 0.240667 0.419179 0.740834 0.043 Uiso 1 1 calc R U . . .
C7 C 0.3285(9) 0.6515(8) 0.6023(7) 0.0335(15) Uani 1 1 d . . . . .
C8 C 0.3720(10) 0.7153(8) 0.7171(7) 0.0375(16) Uani 1 1 d . . . . .
C9 C 0.1184(10) 0.2050(8) 0.4758(7) 0.0411(17) Uani 1 1 d . . . . .
H9A H 0.218985 0.196774 0.409104 0.049 Uiso 1 1 calc R U . . .
H9B H 0.038083 0.284747 0.419035 0.049 Uiso 1 1 calc R U . . .
C10 C 0.0340(10) 0.0314(8) 0.5549(7) 0.0406(17) Uani 1 1 d . . . . .
H10A H -0.060866 0.038756 0.626969 0.049 Uiso 1 1 calc R U . . .
H10B H 0.117227 -0.049417 0.606439 0.049 Uiso 1 1 calc R U . . .

loop_
_atom_site_aniso_label
_atom_site_aniso_U_11
_atom_site_aniso_U_22
_atom_site_aniso_U_33
_atom_site_aniso_U_23
_atom_site_aniso_U_13
_atom_site_aniso_U_12
Co1 0.0671(9) 0.0301(6) 0.0209(5) -0.0043(4) -0.0066(5) -0.0162(5)
O1 0.075(4) 0.042(3) 0.033(3) -0.006(2) -0.008(3) -0.004(3)
O2 0.059(4) 0.036(3) 0.057(3) 0.002(2) -0.019(3) -0.003(3)
O3 0.066(3) 0.029(2) 0.034(3) -0.001(2) -0.005(2) -0.017(2)
O4 0.103(5) 0.033(3) 0.022(2) -0.007(2) -0.002(3) -0.012(3)
O5 0.070(4) 0.032(2) 0.021(2) -0.0056(19) -0.004(2) -0.018(2)
O6 0.080(4) 0.039(3) 0.024(2) -0.010(2) -0.006(2) -0.015(3)
O7 0.069(4) 0.030(2) 0.027(2) -0.0039(19) -0.008(2) -0.018(2)
O8 0.074(5) 0.128(7) 0.115(7) -0.027(6) -0.011(4) -0.029(5)
C1 0.055(5) 0.032(3) 0.022(3) -0.003(3) -0.005(3) -0.020(3)
C2 0.043(4) 0.029(3) 0.023(3) -0.005(3) -0.001(3) -0.008(3)
C3 0.045(4) 0.026(3) 0.027(3) -0.008(3) 0.004(3) -0.013(3)
C4 0.058(5) 0.031(3) 0.024(3) -0.009(3) -0.003(3) -0.012(3)
C5 0.046(4) 0.023(3) 0.031(3) -0.006(3) -0.004(3) -0.007(3)
C6 0.052(5) 0.029(3) 0.020(3) 0.000(3) 0.000(3) -0.010(3)
C7 0.040(4) 0.033(3) 0.029(3) -0.011(3) -0.006(3) 0.000(3)
C8 0.055(5) 0.028(3) 0.023(3) -0.001(3) -0.009(3) -0.002(3)
C9 0.056(5) 0.033(3) 0.036(4) -0.014(3) -0.004(3) -0.010(3)
C10 0.058(5) 0.027(3) 0.036(4) -0.010(3) -0.007(3) -0.009(3)

loop_
_atom_type_symbol
_atom_type_description
_atom_type_scat_dispersion_real
_atom_type_scat_dispersion_imag
_atom_type_scat_source
C C 0.0181 0.0091 'International Tables Vol C Tables 4.2.6.8 and 6.1.1.4'
H H 0.0000 0.0000 'International Tables Vol C Tables 4.2.6.8 and 6.1.1.4'
O O 0.0492 0.0322 'International Tables Vol C Tables 4.2.6.8 and 6.1.1.4'
Co Co -2.3653 3.6143 'International Tables Vol C Tables 4.2.6.8 and 6.1.1.4'

loop_
_geom_angle_atom_site_label_1
_geom_angle_atom_site_label_2
_geom_angle_atom_site_label_3
_geom_angle
_geom_angle_site_symmetry_1
_geom_angle_site_symmetry_3
_geom_angle_publ_flag
O3 Co1 O4 110.9(2) . 2_675 ?
O3 Co1 O5 101.39(18) . 2_676 ?
O4 Co1 O5 147.5(2) 2_675 2_676 ?
O3 Co1 O2 87.4(2) . . ?
O4 Co1 O2 91.2(2) 2_675 . ?
O5 Co1 O2 94.4(2) 2_676 . ?
O3 Co1 O1 91.5(2) . . ?
O4 Co1 O1 89.0(2) 2_675 . ?
O5 Co1 O1 86.1(2) 2_676 . ?
O2 Co1 O1 178.93(19) . . ?
O3 Co1 O6 160.30(18) . 2_676 ?
O4 Co1 O6 88.17(18) 2_675 2_676 ?
O5 Co1 O6 60.16(16) 2_676 2_676 ?
O2 Co1 O6 87.3(2) . 2_676 ?
O1 Co1 O6 93.78(19) . 2_676 ?
O3 Co1 C8 130.9(2) . 2_676 ?
O4 Co1 C8 118.2(2) 2_675 2_676 ?
O5 Co1 C8 30.06(18) 2_676 2_676 ?
O2 Co1 C8 89.6(2) . 2_676 ?
O1 Co1 C8 91.2(2) . 2_676 ?
O6 Co1 C8 30.15(18) 2_676 2_676 ?
C1 O3 Co1 139.8(5) . . ?
C1 O4 Co1 127.4(4) . 2_675 ?
C8 O5 Co1 94.7(4) . 2_676 ?
C8 O6 Co1 84.4(4) . 2_676 ?
C5 O7 C9 116.9(5) . . ?
O3 C1 O4 123.7(6) . . ?
O3 C1 C2 120.4(6) . . ?
O4 C1 C2 115.9(6) . . ?
C3 C2 C4 120.1(6) . . ?
C3 C2 C1 119.3(5) . . ?
C4 C2 C1 120.6(6) . . ?
C7 C3 C2 119.6(6) . . ?
C5 C4 C2 120.2(6) . . ?
O7 C5 C4 124.1(6) . . ?
O7 C5 C6 116.4(5) . . ?
C4 C5 C6 119.5(5) . . ?
C7 C6 C5 120.4(5) . . ?
C3 C7 C6 120.3(6) . . ?
C3 C7 C8 119.0(6) . . ?
C6 C7 C8 120.7(5) . . ?
O5 C8 O6 120.6(6) . . ?
O5 C8 C7 118.6(5) . . ?
O6 C8 C7 120.9(6) . . ?
O5 C8 Co1 55.2(3) . 2_676 ?
O6 C8 Co1 65.5(3) . 2_676 ?
C7 C8 Co1 173.3(5) . 2_676 ?
O7 C9 C10 108.2(5) . . ?
C9 C10 C10 110.3(7) . 2_556 ?

loop_
_geom_bond_atom_site_label_1
_geom_bond_atom_site_label_2
_geom_bond_distance
_geom_bond_site_symmetry_2
_geom_bond_publ_flag
Co1 O3 2.005(4) . ?
Co1 O4 2.006(4) 2_675 ?
Co1 O5 2.058(4) 2_676 ?
Co1 O2 2.101(6) . ?
Co1 O1 2.206(6) . ?
Co1 O6 2.282(5) 2_676 ?
Co1 C8 2.496(7) 2_676 ?
O3 C1 1.242(8) . ?
O4 C1 1.253(8) . ?
O5 C8 1.255(7) . ?
O6 C8 1.260(7) . ?
O7 C5 1.371(7) . ?
O7 C9 1.434(7) . ?
C1 C2 1.491(8) . ?
C2 C3 1.391(9) . ?
C2 C4 1.395(8) . ?
C3 C7 1.383(8) . ?
C4 C5 1.382(8) . ?
C5 C6 1.394(9) . ?
C6 C7 1.384(8) . ?
C7 C8 1.505(9) . ?
C9 C10 1.512(8) . ?
C10 C10 1.533(12) 2_556 ?
